data_4131684
loop_
_publ_author_name
'Wilding, Matthew J. T.'
'Iovan, Diana A.'
'Wrobel, Alexandra T.'
'Lukens, James T.'
'MacMillan, Samantha N.'
'Lancaster, Kyle M.'
'Betley, Theodore A.'

_publ_section_title
;
 Direct Comparison of C-H Bond Amination Efficacy through Manipulation of
 Nitrogen-Valence Centered Redox: Imido versus Iminyl.
;
_journal_issue 41
_journal_name_full 'Journal of the American Chemical Society'
_journal_page_first 14757
_journal_page_last 14766
_journal_paper_doi 10.1021/jacs.7b08714
_journal_volume 139
_journal_year 2017
_chemical_formula_moiety 'C76 H62 Fe N3'
_chemical_formula_sum 'C76 H62 Fe N3'
_chemical_formula_weight 1073.14
_space_group_crystal_system tetragonal
_space_group_IT_number 88
_space_group_name_Hall '-I 4ad'
_space_group_name_H-M_alt 'I 41/a :2'
_atom_sites_solution_hydrogens geom
_atom_sites_solution_primary direct
_atom_sites_solution_secondary difmap
_audit_creation_date 2016-05-20
_audit_creation_method
;
Olex2 1.2
(compiled 2016.02.19 svn.r3266 for OlexSys, GUI svn.r5155)
;
_cell_angle_alpha 90.00
_cell_angle_beta 90.00
_cell_angle_gamma 90.00
_cell_formula_units_Z 16
_cell_length_a 42.4313(18)
_cell_length_b 42.4313(18)
_cell_length_c 15.8882(8)
_cell_measurement_reflns_used 9417
_cell_measurement_temperature 100(2)
_cell_measurement_theta_max 25.78
_cell_measurement_theta_min 2.15
_cell_volume 28605(2)
_computing_cell_refinement 'SAINT 8.34A (Bruker-AXS,2014)'
_computing_data_collection 'APEX2 v2014.3.0 (Bruker-AXS,2014)'
_computing_data_reduction 'SAINT 8.34A (Bruker-AXS,2014)'
_computing_molecular_graphics 'Olex2 (Dolomanov et al., 2009)'
_computing_publication_material 'Olex2 (Dolomanov et al., 2009)'
_computing_structure_refinement 'XLMP (Sheldrick, 2008)'
_computing_structure_solution 'SHELXS-97 (Sheldrick, 2008)'
_diffrn_ambient_temperature 100.01
_diffrn_measured_fraction_theta_full 0.995
_diffrn_measured_fraction_theta_max 0.995
_diffrn_measurement_device_type
;
Bruker D8 goniometer with CCD area detector
;
_diffrn_measurement_method 'phi and omega scans'
_diffrn_radiation_monochromator graphite
_diffrn_radiation_type MoK\a
_diffrn_radiation_wavelength 0.71073
_diffrn_reflns_av_R_equivalents 0.0000
_diffrn_reflns_av_unetI/netI 0.0724
_diffrn_reflns_limit_h_max 51
_diffrn_reflns_limit_h_min 0
_diffrn_reflns_limit_k_max 51
_diffrn_reflns_limit_k_min 0
_diffrn_reflns_limit_l_max 19
_diffrn_reflns_limit_l_min 0
_diffrn_reflns_number 13709
_diffrn_reflns_theta_full 25.82
_diffrn_reflns_theta_max 25.82
_diffrn_reflns_theta_min 0.96
_diffrn_source 'fine-focus sealed tube'
_exptl_absorpt_coefficient_mu 0.250
_exptl_absorpt_correction_T_max 0.9610
_exptl_absorpt_correction_T_min 0.9155
_exptl_absorpt_correction_type multi-scan
_exptl_absorpt_process_details 'SADABS (Sheldrick, 2008)'
_exptl_crystal_colour purple
_exptl_crystal_density_diffrn 0.997
_exptl_crystal_density_method 'not measured'
_exptl_crystal_description plate
_exptl_crystal_F_000 9040
_exptl_crystal_size_max 0.345
_exptl_crystal_size_mid 0.333
_exptl_crystal_size_min 0.154
_refine_diff_density_max 0.520
_refine_diff_density_min -1.233
_refine_diff_density_rms 0.071
_refine_ls_extinction_method none
_refine_ls_goodness_of_fit_ref 1.136
_refine_ls_hydrogen_treatment constr
_refine_ls_matrix_type full
_refine_ls_number_parameters 728
_refine_ls_number_reflns 13709
_refine_ls_number_restraints 7
_refine_ls_restrained_S_all 1.136
_refine_ls_R_factor_all 0.1467
_refine_ls_R_factor_gt 0.0892
_refine_ls_shift/su_max 0.001
_refine_ls_shift/su_mean 0.000
_refine_ls_structure_factor_coef Fsqd
_refine_ls_weighting_details 'calc w=1/[\s^2^(Fo^2^)+(0.1390P)^2^+25.9056P] where P=(Fo^2^+2Fc^2^)/3'
_refine_ls_weighting_scheme calc
_refine_ls_wR_factor_gt 0.2592
_refine_ls_wR_factor_ref 0.2799
_reflns_number_gt 7614
_reflns_number_total 13709
_reflns_threshold_expression >2sigma(I)
_cod_data_source_file ja7b08714_si_002.cif
_cod_data_source_block ArLFeNAr
_cod_original_sg_symbol_H-M 'I 41/a'
_cod_database_code 4131684
_olex2_refinement_description
;
1. Fixed Uiso
 At 1.2 times of:
  All C(H) groups, All C(H,H) groups
 At 1.5 times of:
  All C(H,H,H) groups
2. Rigid bond restraints
 C1, C6
 with sigma for 1-2 distances of 0.01 and sigma for 1-3 distances of 0.01
3. Uiso/Uaniso restraints and constraints
C1 \\sim C6: within 2A with sigma of 0.04 and sigma for terminal atoms of 0.08
Uanis(C62A) = Uanis(C66)
Uanis(C63A) = Uanis(C65)
Uanis(C66A) = Uanis(C62)
Uanis(C65A) = Uanis(C63)
4. Others
 Sof(C62)=Sof(H62)=Sof(C63)=Sof(H63)=Sof(H64A)=Sof(C65)=Sof(H65)=Sof(C66)=
 Sof(H66)=1-FVAR(1)
 Sof(H64)=Sof(C62A)=Sof(H62A)=Sof(C63A)=Sof(H63A)=Sof(C65A)=Sof(H65A)=
 Sof(C66A)=Sof(H66A)=FVAR(1)
5.a Aromatic/amide H refined with riding coordinates:
 C1(H1), C2(H2), C3(H3), C5(H5), C6(H6), C8(H8), C12(H12), C14(H14), C15(H15),
 C16(H16), C17(H17), C18(H18), C20(H20), C21(H21), C22(H22), C23(H23), C24(H24),
  C26(H26), C27(H27), C33(H33), C36(H36), C40(H40), C41(H41), C45(H45),
 C47(H47), C50(H50), C51(H51), C52(H52), C53(H53), C54(H54), C56(H56), C57(H57),
  C58(H58), C59(H59), C60(H60), C62(H62), C63(H63), C64(H64A), C64(H64),
 C65(H65), C66(H66), C62A(H62A), C63A(H63A), C65A(H65A), C66A(H66A), C68(H68),
 C69(H69), C71(H71), C72(H72)
5.b Fitted hexagon refined as free rotating group:
 C61(C62,C63,C64,C65,C66)
5.c Idealised Me refined as rotating group:
 C32(H32A,H32B,H32C), C35(H35A,H35B,H35C), C38(H38A,H38B,H38C), C74(H74A,H74B,
 H74C), C75(H75A,H75B,H75C), C76(H76A,H76B,H76C)
;
_olex2_submission_special_instructions 'No special instructions were received'

loop_
_space_group_symop_id
_space_group_symop_operation_xyz
1 'x, y, z'
2 '-x+1/2, -y, z+1/2'
3 '-y+3/4, x+1/4, z+1/4'
4 'y+3/4, -x+3/4, z+3/4'
5 'x+1/2, y+1/2, z+1/2'
6 '-x+1, -y+1/2, z+1'
7 '-y+5/4, x+3/4, z+3/4'
8 'y+5/4, -x+5/4, z+5/4'
9 '-x, -y, -z'
10 'x-1/2, y, -z-1/2'
11 'y-3/4, -x-1/4, -z-1/4'
12 '-y-3/4, x-3/4, -z-3/4'
13 '-x+1/2, -y+1/2, -z+1/2'
14 'x, y+1/2, -z'
15 'y-1/4, -x+1/4, -z+1/4'
16 '-y-1/4, x-1/4, -z-1/4'

loop_
_atom_site_label
_atom_site_type_symbol
_atom_site_fract_x
_atom_site_fract_y
_atom_site_fract_z
_atom_site_U_iso_or_equiv
_atom_site_adp_type
_atom_site_occupancy
_atom_site_calc_flag
_atom_site_disorder_assembly
_atom_site_disorder_group
_atom_site_refinement_flags_posn
_atom_site_refinement_flags_adp
Fe1 Fe 0.196638(14) 0.655405(14) 1.84219(5) 0.0459(2) Uani 1 d . . . .
N1 N 0.20552(8) 0.63215(8) 1.9460(3) 0.0458(10) Uani 1 d . . . .
N2 N 0.22389(7) 0.62798(7) 1.7752(3) 0.0403(9) Uani 1 d . . . .
N3 N 0.17399(9) 0.68726(9) 1.8166(3) 0.0571(11) Uani 1 d . . . .
C1 C 0.1150(2) 0.7478(3) 1.3795(7) 0.162(5) Uani 1 d . . . U
H1 H 0.1024 0.7619 1.3475 0.194 Uiso 1 calc . . R .
C2 C 0.10395(19) 0.7367(2) 1.4545(6) 0.140(4) Uani 1 d . . . .
H2 H 0.0831 0.7418 1.4717 0.168 Uiso 1 calc . . R .
C3 C 0.12246(15) 0.71830(17) 1.5053(5) 0.100(2) Uani 1 d . . . .
H3 H 0.1147 0.7118 1.5587 0.119 Uiso 1 calc . . R .
C4 C 0.15265(13) 0.70892(15) 1.4797(4) 0.0735(17) Uani 1 d . . . .
C5 C 0.16398(17) 0.71940(18) 1.4017(5) 0.104(3) Uani 1 d . . . .
H5 H 0.1846 0.7136 1.3844 0.125 Uiso 1 calc . . R .
C6 C 0.1452(2) 0.7385(3) 1.3481(7) 0.172(5) Uani 1 d . . . U
H6 H 0.1523 0.7448 1.2940 0.206 Uiso 1 calc . . R .
C7 C 0.17274(11) 0.68976(10) 1.5343(3) 0.0485(12) Uani 1 d . . . .
C8 C 0.15990(10) 0.66568(11) 1.5812(3) 0.0503(12) Uani 1 d . . . .
H8 H 0.1378 0.6621 1.5777 0.060 Uiso 1 calc . . R .
C9 C 0.17760(10) 0.64649(9) 1.6330(3) 0.0435(11) Uani 1 d . . . .
C10 C 0.21046(10) 0.65196(9) 1.6389(3) 0.0425(11) Uani 1 d . . . .
C11 C 0.22371(10) 0.67646(9) 1.5933(3) 0.0439(11) Uani 1 d . . . .
C12 C 0.20472(11) 0.69435(10) 1.5409(3) 0.0480(12) Uani 1 d . . . .
H12 H 0.2142 0.7105 1.5081 0.058 Uiso 1 calc . . R .
C13 C 0.16177(10) 0.62013(10) 1.6777(3) 0.0496(13) Uani 1 d . . . .
C14 C 0.13615(10) 0.62652(12) 1.7284(4) 0.0575(14) Uani 1 d . . . .
H14 H 0.1290 0.6476 1.7342 0.069 Uiso 1 calc . . R .
C15 C 0.12058(12) 0.60245(14) 1.7711(4) 0.0755(18) Uani 1 d . . . .
H15 H 0.1026 0.6070 1.8048 0.091 Uiso 1 calc . . R .
C16 C 0.13158(12) 0.57198(15) 1.7639(5) 0.088(2) Uani 1 d . . . .
H16 H 0.1217 0.5555 1.7945 0.106 Uiso 1 calc . . R .
C17 C 0.15646(12) 0.56541(13) 1.7133(5) 0.085(2) Uani 1 d . . . .
H17 H 0.1633 0.5442 1.7074 0.103 Uiso 1 calc . . R .
C18 C 0.17204(11) 0.58884(11) 1.6704(4) 0.0625(16) Uani 1 d . . . .
H18 H 0.1896 0.5839 1.6359 0.075 Uiso 1 calc . . R .
C19 C 0.25735(10) 0.68614(9) 1.6052(4) 0.0473(13) Uani 1 d . . . .
C20 C 0.26807(11) 0.69566(10) 1.6840(4) 0.0546(14) Uani 1 d . . . .
H20 H 0.2542 0.6943 1.7307 0.066 Uiso 1 calc . . R .
C21 C 0.29838(12) 0.70701(11) 1.6965(4) 0.0658(16) Uani 1 d . . . .
H21 H 0.3050 0.7138 1.7508 0.079 Uiso 1 calc . . R .
C22 C 0.31876(12) 0.70834(12) 1.6291(5) 0.0705(19) Uani 1 d . . . .
H22 H 0.3397 0.7157 1.6369 0.085 Uiso 1 calc . . R .
C23 C 0.30880(12) 0.69892(10) 1.5498(4) 0.0591(15) Uani 1 d . . . .
H23 H 0.3228 0.6998 1.5033 0.071 Uiso 1 calc . . R .
C24 C 0.27778(12) 0.68802(9) 1.5389(4) 0.0584(15) Uani 1 d . . . .
H24 H 0.2709 0.6819 1.4845 0.070 Uiso 1 calc . . R .
C25 C 0.23030(9) 0.63109(9) 1.6929(3) 0.0427(11) Uani 1 d . . . .
C26 C 0.25358(9) 0.60924(9) 1.6685(3) 0.0436(11) Uani 1 d . . . .
H26 H 0.2622 0.6068 1.6137 0.052 Uiso 1 calc . . R .
C27 C 0.26140(9) 0.59208(9) 1.7388(3) 0.0431(12) Uani 1 d . . . .
H27 H 0.2766 0.5756 1.7416 0.052 Uiso 1 calc . . R .
C28 C 0.24299(9) 0.60319(9) 1.8055(3) 0.0402(11) Uani 1 d . . . .
C29 C 0.24090(9) 0.59167(9) 1.8860(3) 0.0399(11) Uani 1 d . . . .
C30 C 0.25924(9) 0.56249(9) 1.9095(3) 0.0429(11) Uani 1 d . . . .
C31 C 0.24882(10) 0.53315(9) 1.8814(3) 0.0421(11) Uani 1 d . . . .
C32 C 0.21966(10) 0.52958(10) 1.8277(3) 0.0497(13) Uani 1 d . . . .
H32A H 0.2032 0.5439 1.8480 0.075 Uiso 1 calc . . GR .
H32B H 0.2120 0.5078 1.8311 0.075 Uiso 1 calc . . GR .
H32C H 0.2248 0.5347 1.7691 0.075 Uiso 1 calc . . GR .
C33 C 0.26600(10) 0.50621(10) 1.9051(3) 0.0478(12) Uani 1 d . . . .
H33 H 0.2589 0.4861 1.8867 0.057 Uiso 1 calc . . R .
C34 C 0.29264(10) 0.50786(10) 1.9538(3) 0.0499(12) Uani 1 d . . . .
C35 C 0.31088(13) 0.47839(11) 1.9774(4) 0.0689(16) Uani 1 d . . . .
H35A H 0.3054 0.4722 2.0350 0.103 Uiso 1 calc . . GR .
H35B H 0.3335 0.4827 1.9740 0.103 Uiso 1 calc . . GR .
H35C H 0.3054 0.4613 1.9385 0.103 Uiso 1 calc . . GR .
C36 C 0.30251(10) 0.53726(10) 1.9807(3) 0.0478(12) Uani 1 d . . . .
H36 H 0.3209 0.5387 2.0147 0.057 Uiso 1 calc . . R .
C37 C 0.28649(9) 0.56477(10) 1.9598(3) 0.0454(12) Uani 1 d . . . .
C38 C 0.29897(11) 0.59618(11) 1.9909(4) 0.0599(14) Uani 1 d . . . .
H38A H 0.2941 0.6126 1.9496 0.090 Uiso 1 calc . . GR .
H38B H 0.3219 0.5948 1.9984 0.090 Uiso 1 calc . . GR .
H38C H 0.2890 0.6014 2.0449 0.090 Uiso 1 calc . . GR .
C39 C 0.22243(10) 0.60396(9) 1.9517(3) 0.0447(12) Uani 1 d . . . .
C40 C 0.21875(10) 0.59204(10) 2.0350(4) 0.0510(13) Uani 1 d . . . .
H40 H 0.2280 0.5733 2.0568 0.061 Uiso 1 calc . . R .
C41 C 0.19953(10) 0.61229(10) 2.0780(3) 0.0486(12) Uani 1 d . . . .
H41 H 0.1925 0.6102 2.1345 0.058 Uiso 1 calc . . R .
C42 C 0.19206(9) 0.63717(9) 2.0209(4) 0.0477(13) Uani 1 d . . . .
C43 C 0.17306(10) 0.66563(10) 2.0395(3) 0.0487(12) Uani 1 d . . . .
C44 C 0.14202(10) 0.66306(10) 2.0668(4) 0.0507(13) Uani 1 d . . . .
C45 C 0.12454(11) 0.69021(10) 2.0841(3) 0.0511(13) Uani 1 d . . . .
H45 H 0.1039 0.6882 2.1065 0.061 Uiso 1 calc . . R .
C46 C 0.13672(11) 0.71987(10) 2.0692(3) 0.0498(12) Uani 1 d A . . .
C47 C 0.16758(11) 0.72232(11) 2.0400(4) 0.0568(14) Uani 1 d . . . .
H47 H 0.1762 0.7426 2.0295 0.068 Uiso 1 calc . . R .
C48 C 0.18621(11) 0.69582(10) 2.0259(4) 0.0550(14) Uani 1 d . . . .
C49 C 0.12596(10) 0.63177(11) 2.0755(4) 0.0561(14) Uani 1 d . . . .
C50 C 0.12678(11) 0.60969(10) 2.0117(4) 0.0556(14) Uani 1 d . . . .
H50 H 0.1383 0.6140 1.9617 0.067 Uiso 1 calc . . R .
C51 C 0.11098(12) 0.58148(11) 2.0204(4) 0.0629(15) Uani 1 d . . . .
H51 H 0.1120 0.5664 1.9764 0.075 Uiso 1 calc . . R .
C52 C 0.09388(12) 0.57487(12) 2.0909(5) 0.0694(17) Uani 1 d . . . .
H52 H 0.0831 0.5553 2.0957 0.083 Uiso 1 calc . . R .
C53 C 0.09218(12) 0.59674(13) 2.1556(5) 0.0731(18) Uani 1 d . . . .
H53 H 0.0804 0.5922 2.2050 0.088 Uiso 1 calc . . R .
C54 C 0.10816(12) 0.62584(12) 2.1474(4) 0.0672(16) Uani 1 d . . . .
H54 H 0.1068 0.6412 2.1906 0.081 Uiso 1 calc . . R .
C55 C 0.21976(10) 0.70075(9) 2.0006(4) 0.0518(13) Uani 1 d . . . .
C56 C 0.22719(11) 0.72236(9) 1.9373(4) 0.0508(13) Uani 1 d . . . .
H56 H 0.2109 0.7328 1.9074 0.061 Uiso 1 calc . . R .
C57 C 0.25842(11) 0.72843(10) 1.9185(4) 0.0596(15) Uani 1 d . . . .
H57 H 0.2633 0.7430 1.8751 0.072 Uiso 1 calc . . R .
C58 C 0.28254(12) 0.71396(11) 1.9607(4) 0.0675(17) Uani 1 d . . . .
H58 H 0.3038 0.7187 1.9473 0.081 Uiso 1 calc . . R .
C59 C 0.27557(11) 0.69239(12) 2.0230(4) 0.0684(17) Uani 1 d . . . .
H59 H 0.2921 0.6823 2.0528 0.082 Uiso 1 calc . . R .
C60 C 0.24458(12) 0.68544(11) 2.0420(4) 0.0650(16) Uani 1 d . . . .
H60 H 0.2400 0.6701 2.0838 0.078 Uiso 1 calc . . R .
C61 C 0.11631(11) 0.74829(9) 2.0805(4) 0.0554(13) Uani 1 d . . . .
C62 C 0.0864(2) 0.7485(2) 2.0446(11) 0.071(2) Uani 0.149(5) d A 2 G .
H62 H 0.0793 0.7308 2.0132 0.086 Uiso 0.149(5) calc A 2 R .
C63 C 0.0669(2) 0.7745(2) 2.0548(11) 0.092(3) Uani 0.149(5) d A 2 G .
H63 H 0.0465 0.7747 2.0303 0.110 Uiso 0.149(5) calc A 2 R .
C64 C 0.07730(15) 0.80038(13) 2.1008(5) 0.093(2) Uani 1 d A . G .
H64A H 0.0640 0.8182 2.1078 0.112 Uiso 0.149(5) calc A 2 R .
H64 H 0.0660 0.8193 2.1110 0.112 Uiso 0.851(5) calc A 1 R .
C65 C 0.1072(2) 0.8002(2) 2.1367(11) 0.075(2) Uani 0.149(5) d A 2 G .
H65 H 0.1143 0.8179 2.1682 0.091 Uiso 0.149(5) calc A 2 R .
C66 C 0.1267(2) 0.7741(2) 2.1265(11) 0.0583(17) Uani 0.149(5) d A 2 G .
H66 H 0.1471 0.7740 2.1510 0.070 Uiso 0.149(5) calc A 2 R .
C62A C 0.11400(14) 0.77097(12) 2.0211(5) 0.0583(17) Uani 0.851(5) d A 1 . .
H62A H 0.1264 0.7693 1.9716 0.070 Uiso 0.851(5) calc A 1 R .
C63A C 0.09388(16) 0.79680(16) 2.0302(5) 0.075(2) Uani 0.851(5) d A 1 . .
H63A H 0.0920 0.8118 1.9861 0.091 Uiso 0.851(5) calc A 1 R .
C65A C 0.07671(17) 0.77511(18) 2.1618(6) 0.092(3) Uani 0.851(5) d A 1 . .
H65A H 0.0630 0.7761 2.2091 0.110 Uiso 0.851(5) calc A 1 R .
C66A C 0.09631(16) 0.74950(14) 2.1505(5) 0.071(2) Uani 0.851(5) d A 1 . .
H66A H 0.0962 0.7327 2.1901 0.086 Uiso 0.851(5) calc A 1 R .
C67 C 0.15036(10) 0.70709(10) 1.7966(3) 0.0466(12) Uani 1 d . . . .
C68 C 0.12226(12) 0.70626(11) 1.8408(4) 0.0623(15) Uani 1 d . . . .
H68 H 0.1194 0.6908 1.8833 0.075 Uiso 1 calc . . R .
C69 C 0.09819(11) 0.72764(11) 1.8242(4) 0.0644(16) Uani 1 d . . . .
H69 H 0.0796 0.7273 1.8576 0.077 Uiso 1 calc . . R .
C70 C 0.10098(10) 0.74953(10) 1.7593(4) 0.0577(15) Uani 1 d . . . .
C71 C 0.12851(11) 0.74964(12) 1.7141(4) 0.0648(16) Uani 1 d . . . .
H71 H 0.1308 0.7641 1.6689 0.078 Uiso 1 calc . . R .
C72 C 0.15295(10) 0.72934(11) 1.7326(4) 0.0570(14) Uani 1 d . . . .
H72 H 0.1719 0.7306 1.7010 0.068 Uiso 1 calc . . R .
C73 C 0.07536(11) 0.77401(11) 1.7438(4) 0.0646(16) Uani 1 d . . . .
C74 C 0.07044(17) 0.77795(15) 1.6516(5) 0.105(3) Uani 1 d . . . .
H74A H 0.0895 0.7869 1.6262 0.158 Uiso 1 calc . . GR .
H74B H 0.0526 0.7922 1.6418 0.158 Uiso 1 calc . . GR .
H74C H 0.0660 0.7574 1.6261 0.158 Uiso 1 calc . . GR .
C75 C 0.08576(14) 0.80500(12) 1.7807(4) 0.0755(18) Uani 1 d . . . .
H75A H 0.0908 0.8022 1.8405 0.113 Uiso 1 calc . . GR .
H75B H 0.0688 0.8205 1.7749 0.113 Uiso 1 calc . . GR .
H75C H 0.1045 0.8125 1.7508 0.113 Uiso 1 calc . . GR .
C76 C 0.04361(13) 0.76506(15) 1.7889(7) 0.141(4) Uani 1 d . . . .
H76A H 0.0328 0.7487 1.7564 0.211 Uiso 1 calc . . GR .
H76B H 0.0301 0.7838 1.7929 0.211 Uiso 1 calc . . GR .
H76C H 0.0481 0.7571 1.8456 0.211 Uiso 1 calc . . GR .

loop_
_atom_site_aniso_label
_atom_site_aniso_U_11
_atom_site_aniso_U_22
_atom_site_aniso_U_33
_atom_site_aniso_U_23
_atom_site_aniso_U_13
_atom_site_aniso_U_12
Fe1 0.0327(4) 0.0282(3) 0.0769(5) 0.0099(3) 0.0023(3) 0.0069(2)
N1 0.0297(18) 0.0323(19) 0.075(3) 0.0048(19) 0.007(2) 0.0050(15)
N2 0.0307(18) 0.0233(17) 0.067(3) 0.0075(17) -0.0028(18) -0.0002(14)
N3 0.049(2) 0.046(2) 0.077(3) 0.004(2) -0.002(2) 0.0198(18)
C1 0.110(6) 0.235(12) 0.140(8) 0.101(8) -0.009(6) 0.065(7)
C2 0.095(6) 0.186(9) 0.139(8) 0.086(7) 0.010(5) 0.060(6)
C3 0.071(4) 0.116(6) 0.111(6) 0.052(5) 0.007(4) 0.041(4)
C4 0.061(3) 0.083(4) 0.076(4) 0.032(3) -0.001(3) 0.011(3)
C5 0.077(4) 0.120(6) 0.115(6) 0.046(5) -0.007(4) 0.020(4)
C6 0.101(6) 0.233(11) 0.181(10) 0.151(9) -0.008(6) 0.027(7)
C7 0.047(3) 0.040(2) 0.058(3) 0.006(2) 0.006(2) 0.013(2)
C8 0.031(2) 0.049(3) 0.071(4) -0.002(3) 0.001(2) 0.007(2)
C9 0.037(2) 0.026(2) 0.067(3) 0.002(2) -0.004(2) 0.0046(18)
C10 0.039(2) 0.022(2) 0.067(3) -0.003(2) -0.005(2) 0.0053(17)
C11 0.043(2) 0.025(2) 0.063(3) 0.004(2) 0.001(2) 0.0109(18)
C12 0.054(3) 0.029(2) 0.062(3) 0.004(2) 0.010(2) 0.007(2)
C13 0.029(2) 0.039(2) 0.081(4) 0.010(2) -0.017(2) -0.0035(18)
C14 0.029(2) 0.059(3) 0.084(4) 0.015(3) -0.012(2) -0.006(2)
C15 0.038(3) 0.075(4) 0.113(5) 0.027(4) -0.008(3) -0.014(3)
C16 0.028(3) 0.083(4) 0.154(7) 0.055(4) -0.021(3) -0.022(3)
C17 0.042(3) 0.047(3) 0.168(7) 0.036(4) -0.035(4) -0.011(2)
C18 0.040(3) 0.035(2) 0.112(5) 0.007(3) -0.018(3) -0.006(2)
C19 0.042(3) 0.0180(19) 0.082(4) 0.005(2) 0.008(3) 0.0066(17)
C20 0.040(3) 0.039(3) 0.085(4) 0.016(3) 0.001(3) -0.002(2)
C21 0.050(3) 0.046(3) 0.102(5) 0.020(3) -0.004(3) -0.004(2)
C22 0.036(3) 0.037(3) 0.138(6) 0.021(3) 0.007(3) 0.004(2)
C23 0.052(3) 0.021(2) 0.104(5) 0.008(3) 0.019(3) 0.006(2)
C24 0.060(3) 0.023(2) 0.092(4) 0.006(2) 0.028(3) 0.008(2)
C25 0.030(2) 0.026(2) 0.073(4) 0.006(2) -0.005(2) -0.0054(16)
C26 0.031(2) 0.032(2) 0.068(3) 0.009(2) 0.005(2) 0.0003(17)
C27 0.026(2) 0.028(2) 0.075(4) 0.007(2) 0.001(2) 0.0015(17)
C28 0.027(2) 0.024(2) 0.069(3) 0.010(2) -0.005(2) 0.0010(16)
C29 0.0171(19) 0.032(2) 0.071(4) 0.004(2) -0.002(2) -0.0025(16)
C30 0.031(2) 0.033(2) 0.065(3) 0.004(2) 0.006(2) 0.0040(17)
C31 0.032(2) 0.031(2) 0.063(3) 0.008(2) 0.001(2) 0.0007(17)
C32 0.036(2) 0.032(2) 0.081(4) 0.004(2) 0.000(2) -0.0021(18)
C33 0.045(3) 0.029(2) 0.070(3) 0.009(2) 0.007(2) 0.0036(19)
C34 0.037(2) 0.039(2) 0.074(4) 0.014(2) 0.003(2) 0.0132(19)
C35 0.067(3) 0.045(3) 0.095(5) 0.010(3) -0.008(3) 0.025(3)
C36 0.031(2) 0.045(3) 0.068(3) 0.007(2) -0.007(2) 0.0100(19)
C37 0.030(2) 0.035(2) 0.071(3) 0.008(2) -0.001(2) 0.0037(18)
C38 0.047(3) 0.042(3) 0.091(4) 0.004(3) -0.017(3) -0.005(2)
C39 0.035(2) 0.029(2) 0.070(4) 0.009(2) -0.004(2) -0.0024(18)
C40 0.038(2) 0.028(2) 0.087(4) 0.010(2) -0.005(3) 0.0039(19)
C41 0.042(2) 0.032(2) 0.072(4) 0.006(2) -0.001(2) 0.0012(19)
C42 0.026(2) 0.022(2) 0.096(4) 0.010(2) 0.005(2) 0.0009(16)
C43 0.039(2) 0.032(2) 0.075(4) 0.009(2) 0.003(2) 0.0064(18)
C44 0.034(2) 0.036(2) 0.082(4) 0.007(2) 0.004(2) 0.0027(19)
C45 0.039(2) 0.039(2) 0.076(4) 0.004(2) 0.006(2) 0.003(2)
C46 0.046(3) 0.032(2) 0.072(4) 0.003(2) 0.006(2) 0.0103(19)
C47 0.043(3) 0.039(2) 0.089(4) 0.010(3) 0.009(3) 0.004(2)
C48 0.042(3) 0.028(2) 0.095(4) 0.011(2) 0.005(3) 0.0068(19)
C49 0.030(2) 0.039(3) 0.100(5) 0.019(3) -0.001(3) 0.0001(19)
C50 0.041(3) 0.030(2) 0.096(4) -0.001(3) -0.001(3) 0.0012(19)
C51 0.049(3) 0.042(3) 0.098(5) 0.011(3) 0.004(3) -0.005(2)
C52 0.051(3) 0.038(3) 0.119(5) 0.009(3) -0.013(3) -0.005(2)
C53 0.048(3) 0.054(3) 0.117(5) 0.026(4) -0.005(3) -0.018(3)
C54 0.047(3) 0.052(3) 0.103(5) 0.006(3) 0.000(3) -0.004(2)
C55 0.037(2) 0.025(2) 0.094(4) -0.003(2) 0.008(3) 0.0038(18)
C56 0.046(3) 0.0159(19) 0.090(4) 0.002(2) 0.014(3) 0.0045(17)
C57 0.050(3) 0.029(2) 0.100(5) 0.001(3) 0.021(3) 0.002(2)
C58 0.042(3) 0.033(2) 0.127(5) -0.006(3) 0.016(3) -0.002(2)
C59 0.037(3) 0.051(3) 0.118(5) 0.002(3) 0.005(3) 0.005(2)
C60 0.053(3) 0.037(3) 0.106(5) 0.008(3) 0.001(3) 0.002(2)
C61 0.046(3) 0.041(3) 0.079(4) 0.003(3) 0.010(3) 0.007(2)
C62 0.070(4) 0.042(3) 0.102(6) -0.005(4) 0.003(4) 0.008(3)
C63 0.073(5) 0.078(5) 0.124(7) -0.029(5) 0.041(5) 0.015(4)
C64 0.083(5) 0.066(4) 0.131(7) -0.002(4) 0.017(5) 0.038(3)
C65 0.067(4) 0.057(4) 0.102(6) -0.002(4) 0.005(4) 0.016(3)
C66 0.052(3) 0.036(3) 0.087(5) 0.001(3) 0.006(3) 0.010(2)
C62A 0.052(3) 0.036(3) 0.087(5) 0.001(3) 0.006(3) 0.010(2)
C63A 0.067(4) 0.057(4) 0.102(6) -0.002(4) 0.005(4) 0.016(3)
C65A 0.073(5) 0.078(5) 0.124(7) -0.029(5) 0.041(5) 0.015(4)
C66A 0.070(4) 0.042(3) 0.102(6) -0.005(4) 0.003(4) 0.008(3)
C67 0.039(2) 0.026(2) 0.074(4) 0.002(2) -0.002(2) 0.0079(18)
C68 0.053(3) 0.044(3) 0.090(4) 0.015(3) 0.002(3) 0.007(2)
C69 0.040(3) 0.045(3) 0.109(5) -0.003(3) 0.017(3) 0.007(2)
C70 0.034(2) 0.023(2) 0.117(5) 0.005(3) -0.006(3) -0.0006(18)
C71 0.039(3) 0.049(3) 0.107(5) 0.021(3) -0.005(3) 0.006(2)
C72 0.030(2) 0.049(3) 0.092(4) 0.004(3) 0.001(3) 0.006(2)
C73 0.039(3) 0.038(3) 0.116(5) 0.007(3) -0.012(3) 0.011(2)
C74 0.094(5) 0.065(4) 0.157(8) -0.027(4) -0.054(5) 0.047(4)
C75 0.073(4) 0.041(3) 0.112(5) 0.005(3) -0.006(4) 0.026(3)
C76 0.041(3) 0.065(4) 0.317(13) 0.041(6) 0.020(5) 0.020(3)

loop_
_atom_type_symbol
_atom_type_description
_atom_type_scat_dispersion_real
_atom_type_scat_dispersion_imag
_atom_type_scat_source
C C 0.0033 0.0016 'International Tables Vol C Tables 4.2.6.8 and 6.1.1.4'
H H 0.0000 0.0000 'International Tables Vol C Tables 4.2.6.8 and 6.1.1.4'
Fe Fe 0.3463 0.8444 'International Tables Vol C Tables 4.2.6.8 and 6.1.1.4'
N N 0.0061 0.0033 'International Tables Vol C Tables 4.2.6.8 and 6.1.1.4'

loop_
_geom_angle_atom_site_label_1
_geom_angle_atom_site_label_2
_geom_angle_atom_site_label_3
_geom_angle
N2 Fe1 N1 92.56(16)
N3 Fe1 N1 135.04(19)
N3 Fe1 N2 132.4(2)
C39 N1 Fe1 125.8(4)
C42 N1 Fe1 126.0(3)
C42 N1 C39 107.3(4)
C25 N2 Fe1 126.3(3)
C25 N2 C28 106.8(4)
C28 N2 Fe1 126.7(3)
C67 N3 Fe1 165.8(4)
C2 C1 H1 119.5
C2 C1 C6 121.1(7)
C6 C1 H1 119.5
C1 C2 H2 119.5
C1 C2 C3 121.0(8)
C3 C2 H2 119.5
C2 C3 H3 119.5
C2 C3 C4 120.9(7)
C4 C3 H3 119.5
C3 C4 C7 121.2(5)
C5 C4 C3 118.7(6)
C5 C4 C7 120.1(5)
C4 C5 H5 119.4
C4 C5 C6 121.2(7)
C6 C5 H5 119.4
C1 C6 H6 121.6
C5 C6 C1 116.8(8)
C5 C6 H6 121.6
C8 C7 C4 120.2(5)
C12 C7 C4 122.8(5)
C12 C7 C8 117.1(4)
C7 C8 H8 118.5
C7 C8 C9 123.0(4)
C9 C8 H8 118.5
C8 C9 C10 118.6(4)
C8 C9 C13 118.9(4)
C10 C9 C13 122.4(4)
C9 C10 C25 119.7(4)
C11 C10 C9 119.1(4)
C11 C10 C25 121.1(4)
C10 C11 C19 121.7(4)
C12 C11 C10 119.3(4)
C12 C11 C19 118.7(4)
C7 C12 C11 122.8(4)
C7 C12 H12 118.6
C11 C12 H12 118.6
C14 C13 C9 119.2(4)
C14 C13 C18 118.6(5)
C18 C13 C9 122.2(5)
C13 C14 H14 119.5
C13 C14 C15 120.9(5)
C15 C14 H14 119.5
C14 C15 H15 120.4
C16 C15 C14 119.1(6)
C16 C15 H15 120.4
C15 C16 H16 119.8
C17 C16 C15 120.3(5)
C17 C16 H16 119.8
C16 C17 H17 119.3
C16 C17 C18 121.3(6)
C18 C17 H17 119.3
C13 C18 H18 120.2
C17 C18 C13 119.6(6)
C17 C18 H18 120.2
C20 C19 C11 120.3(4)
C24 C19 C11 121.6(5)
C24 C19 C20 118.0(5)
C19 C20 H20 118.9
C21 C20 C19 122.2(5)
C21 C20 H20 118.9
C20 C21 H21 120.5
C22 C21 C20 119.0(6)
C22 C21 H21 120.5
C21 C22 H22 119.9
C21 C22 C23 120.2(5)
C23 C22 H22 119.9
C22 C23 H23 120.3
C22 C23 C24 119.5(5)
C24 C23 H23 120.3
C19 C24 C23 121.2(6)
C19 C24 H24 119.4
C23 C24 H24 119.4
N2 C25 C10 120.3(4)
N2 C25 C26 110.2(4)
C26 C25 C10 128.9(5)
C25 C26 H26 126.4
C27 C26 C25 107.1(4)
C27 C26 H26 126.4
C26 C27 H27 126.2
C26 C27 C28 107.6(4)
C28 C27 H27 126.2
C27 C28 N2 108.3(4)
C29 C28 N2 123.0(4)
C29 C28 C27 128.5(4)
C28 C29 C30 119.3(4)
C28 C29 C39 126.6(4)
C39 C29 C30 114.1(4)
C31 C30 C29 119.3(4)
C31 C30 C37 120.2(4)
C37 C30 C29 120.5(4)
C30 C31 C32 122.0(4)
C30 C31 C33 118.4(4)
C33 C31 C32 119.6(4)
C31 C32 H32A 109.5
C31 C32 H32B 109.5
C31 C32 H32C 109.5
H32A C32 H32B 109.5
H32A C32 H32C 109.5
H32B C32 H32C 109.5
C31 C33 H33 118.8
C34 C33 C31 122.4(4)
C34 C33 H33 118.8
C33 C34 C35 121.2(4)
C33 C34 C36 118.0(4)
C36 C34 C35 120.8(4)
C34 C35 H35A 109.5
C34 C35 H35B 109.5
C34 C35 H35C 109.5
H35A C35 H35B 109.5
H35A C35 H35C 109.5
H35B C35 H35C 109.5
C34 C36 H36 118.8
C34 C36 C37 122.3(4)
C37 C36 H36 118.8
C30 C37 C38 122.1(4)
C36 C37 C30 118.6(4)
C36 C37 C38 119.3(4)
C37 C38 H38A 109.5
C37 C38 H38B 109.5
C37 C38 H38C 109.5
H38A C38 H38B 109.5
H38A C38 H38C 109.5
H38B C38 H38C 109.5
N1 C39 C29 123.7(4)
N1 C39 C40 107.9(4)
C29 C39 C40 128.2(4)
C39 C40 H40 126.1
C41 C40 C39 107.8(4)
C41 C40 H40 126.1
C40 C41 H41 126.9
C40 C41 C42 106.3(5)
C42 C41 H41 126.9
N1 C42 C41 110.6(4)
N1 C42 C43 122.6(4)
C41 C42 C43 126.7(5)
C44 C43 C42 120.9(4)
C44 C43 C48 119.5(4)
C48 C43 C42 119.6(4)
C43 C44 C45 120.0(4)
C43 C44 C49 121.9(4)
C45 C44 C49 118.1(4)
C44 C45 H45 119.4
C46 C45 C44 121.3(4)
C46 C45 H45 119.4
C45 C46 C47 118.5(4)
C45 C46 C61 119.9(4)
C47 C46 C61 121.6(4)
C46 C47 H47 119.1
C48 C47 C46 121.8(4)
C48 C47 H47 119.1
C43 C48 C55 123.0(4)
C47 C48 C43 118.9(4)
C47 C48 C55 118.1(4)
C50 C49 C44 121.4(5)
C50 C49 C54 119.6(5)
C54 C49 C44 118.9(5)
C49 C50 H50 119.9
C51 C50 C49 120.2(5)
C51 C50 H50 119.9
C50 C51 H51 119.4
C52 C51 C50 121.3(6)
C52 C51 H51 119.4
C51 C52 H52 120.0
C51 C52 C53 119.9(5)
C53 C52 H52 120.0
C52 C53 H53 120.3
C52 C53 C54 119.4(6)
C54 C53 H53 120.3
C49 C54 C53 119.6(6)
C49 C54 H54 120.2
C53 C54 H54 120.2
C56 C55 C48 120.0(4)
C56 C55 C60 118.2(4)
C60 C55 C48 121.7(5)
C55 C56 H56 120.2
C57 C56 C55 119.6(5)
C57 C56 H56 120.2
C56 C57 H57 119.1
C58 C57 C56 121.8(5)
C58 C57 H57 119.1
C57 C58 H58 120.4
C57 C58 C59 119.2(5)
C59 C58 H58 120.4
C58 C59 H59 119.9
C58 C59 C60 120.2(5)
C60 C59 H59 119.9
C55 C60 H60 119.5
C59 C60 C55 120.9(5)
C59 C60 H60 119.5
C62 C61 C46 118.9(4)
C62 C61 C66 120.0
C62 C61 C66A 76.9(8)
C66 C61 C46 121.1(4)
C66 C61 C66A 75.2(8)
C62A C61 C46 122.2(5)
C62A C61 C62 69.1(8)
C62A C61 C66 80.1(8)
C62A C61 C66A 119.0(5)
C66A C61 C46 118.4(5)
C61 C62 H62 120.0
C61 C62 C63 120.0
C63 C62 H62 120.0
C62 C63 H63 120.0
C62 C63 C64 120.0
C64 C63 H63 120.0
C63 C64 H64A 120.0
C63 C64 H64 126.7
C63 C64 C65A 76.2(8)
H64A C64 H64 6.7
C65 C64 C63 120.0
C65 C64 H64A 120.0
C65 C64 H64 113.3
C65 C64 C65A 74.7(8)
C63A C64 C63 68.5(8)
C63A C64 H64A 120.2
C63A C64 H64 120.4
C63A C64 C65 82.1(8)
C63A C64 C65A 119.3(5)
C65A C64 H64A 120.1
C65A C64 H64 120.4
C64 C65 H65 120.0
C66 C65 C64 120.0
C66 C65 H65 120.0
C61 C66 H66 120.0
C65 C66 C61 120.0
C65 C66 H66 120.0
C61 C62A H62A 119.0
C61 C62A C63A 122.0(6)
C63A C62A H62A 119.0
C64 C63A C62A 120.0(7)
C64 C63A H63A 120.0
C62A C63A H63A 120.0
C64 C65A H65A 120.5
C66A C65A C64 119.1(7)
C66A C65A H65A 120.5
C61 C66A H66A 120.1
C65A C66A C61 119.8(7)
C65A C66A H66A 120.1
N3 C67 C68 120.4(5)
N3 C67 C72 122.5(4)
C68 C67 C72 117.1(4)
C67 C68 H68 119.3
C67 C68 C69 121.3(5)
C69 C68 H68 119.3
C68 C69 H69 119.6
C68 C69 C70 120.8(5)
C70 C69 H69 119.6
C69 C70 C73 120.9(5)
C71 C70 C69 117.6(4)
C71 C70 C73 121.4(5)
C70 C71 H71 119.1
C70 C71 C72 121.8(5)
C72 C71 H71 119.1
C67 C72 H72 119.4
C71 C72 C67 121.3(5)
C71 C72 H72 119.4
C70 C73 C76 111.9(5)
C74 C73 C70 109.6(5)
C74 C73 C75 109.0(5)
C74 C73 C76 110.8(6)
C75 C73 C70 108.9(4)
C75 C73 C76 106.5(5)
C73 C74 H74A 109.5
C73 C74 H74B 109.5
C73 C74 H74C 109.5
H74A C74 H74B 109.5
H74A C74 H74C 109.5
H74B C74 H74C 109.5
C73 C75 H75A 109.5
C73 C75 H75B 109.5
C73 C75 H75C 109.5
H75A C75 H75B 109.5
H75A C75 H75C 109.5
H75B C75 H75C 109.5
C73 C76 H76A 109.5
C73 C76 H76B 109.5
C73 C76 H76C 109.5
H76A C76 H76B 109.5
H76A C76 H76C 109.5
H76B C76 H76C 109.5

loop_
_geom_bond_atom_site_label_1
_geom_bond_atom_site_label_2
_geom_bond_distance
Fe1 N1 1.959(4)
Fe1 N2 1.955(4)
Fe1 N3 1.708(4)
N1 C39 1.398(5)
N1 C42 1.337(6)
N2 C25 1.343(6)
N2 C28 1.413(5)
N3 C67 1.347(5)
C1 H1 0.9500
C1 C2 1.364(12)
C1 C6 1.430(13)
C2 H2 0.9500
C2 C3 1.371(9)
C3 H3 0.9500
C3 C4 1.402(8)
C4 C5 1.401(9)
C4 C7 1.463(7)
C5 H5 0.9500
C5 C6 1.421(10)
C6 H6 0.9500
C7 C8 1.377(6)
C7 C12 1.375(6)
C8 H8 0.9500
C8 C9 1.380(6)
C9 C10 1.416(6)
C9 C13 1.486(6)
C10 C11 1.386(6)
C10 C25 1.493(6)
C11 C12 1.385(6)
C11 C19 1.498(6)
C12 H12 0.9500
C13 C14 1.380(7)
C13 C18 1.402(6)
C14 H14 0.9500
C14 C15 1.393(7)
C15 H15 0.9500
C15 C16 1.380(9)
C16 H16 0.9500
C16 C17 1.356(9)
C17 H17 0.9500
C17 C18 1.375(8)
C18 H18 0.9500
C19 C20 1.392(7)
C19 C24 1.366(7)
C20 H20 0.9500
C20 C21 1.388(7)
C21 H21 0.9500
C21 C22 1.378(8)
C22 H22 0.9500
C22 C23 1.388(8)
C23 H23 0.9500
C23 C24 1.406(7)
C24 H24 0.9500
C25 C26 1.409(6)
C26 H26 0.9500
C26 C27 1.374(6)
C27 H27 0.9500
C27 C28 1.398(6)
C28 C29 1.372(7)
C29 C30 1.509(6)
C29 C39 1.406(7)
C30 C31 1.394(6)
C30 C37 1.409(6)
C31 C32 1.511(6)
C31 C33 1.407(6)
C32 H32A 0.9800
C32 H32B 0.9800
C32 H32C 0.9800
C33 H33 0.9500
C33 C34 1.372(7)
C34 C35 1.518(6)
C34 C36 1.383(6)
C35 H35A 0.9800
C35 H35B 0.9800
C35 H35C 0.9800
C36 H36 0.9500
C36 C37 1.391(6)
C37 C38 1.517(6)
C38 H38A 0.9800
C38 H38B 0.9800
C38 H38C 0.9800
C39 C40 1.425(7)
C40 H40 0.9500
C40 C41 1.367(6)
C41 H41 0.9500
C41 C42 1.427(6)
C42 C43 1.482(6)
C43 C44 1.391(6)
C43 C48 1.414(6)
C44 C45 1.397(6)
C44 C49 1.499(6)
C45 H45 0.9500
C45 C46 1.381(6)
C46 C47 1.393(6)
C46 C61 1.496(5)
C47 H47 0.9500
C47 C48 1.393(6)
C48 C55 1.494(6)
C49 C50 1.380(7)
C49 C54 1.392(8)
C50 H50 0.9500
C50 C51 1.379(6)
C51 H51 0.9500
C51 C52 1.364(8)
C52 H52 0.9500
C52 C53 1.387(9)
C53 H53 0.9500
C53 C54 1.415(7)
C54 H54 0.9500
C55 C56 1.397(7)
C55 C60 1.401(7)
C56 H56 0.9500
C56 C57 1.383(6)
C57 H57 0.9500
C57 C58 1.369(8)
C58 H58 0.9500
C58 C59 1.380(8)
C59 H59 0.9500
C59 C60 1.381(7)
C60 H60 0.9500
C61 C62 1.3900
C61 C66 1.3900
C61 C62A 1.351(8)
C61 C66A 1.400(9)
C62 H62 0.9500
C62 C63 1.3900
C63 H63 0.9500
C63 C64 1.3900
C64 H64A 0.9500
C64 H64 0.9500
C64 C65 1.3900
C64 C63A 1.333(10)
C64 C65A 1.446(11)
C65 H65 0.9500
C65 C66 1.3900
C66 H66 0.9500
C62A H62A 0.9500
C62A C63A 1.397(8)
C63A H63A 0.9500
C65A H65A 0.9500
C65A C66A 1.380(9)
C66A H66A 0.9500
C67 C68 1.384(7)
C67 C72 1.392(7)
C68 H68 0.9500
C68 C69 1.391(7)
C69 H69 0.9500
C69 C70 1.392(8)
C70 C71 1.371(7)
C70 C73 1.524(6)
C71 H71 0.9500
C71 C72 1.380(6)
C72 H72 0.9500
C73 C74 1.490(10)
C73 C75 1.506(8)
C73 C76 1.573(9)
C74 H74A 0.9800
C74 H74B 0.9800
C74 H74C 0.9800
C75 H75A 0.9800
C75 H75B 0.9800
C75 H75C 0.9800
C76 H76A 0.9800
C76 H76B 0.9800
C76 H76C 0.9800

loop_
_geom_torsion_atom_site_label_1
_geom_torsion_atom_site_label_2
_geom_torsion_atom_site_label_3
_geom_torsion_atom_site_label_4
_geom_torsion
Fe1 N1 C39 C29 13.5(6)
Fe1 N1 C39 C40 -169.8(3)
Fe1 N1 C42 C41 168.9(3)
Fe1 N1 C42 C43 -12.9(6)
Fe1 N2 C25 C10 -15.3(5)
Fe1 N2 C25 C26 173.3(3)
Fe1 N2 C28 C27 -173.1(3)
Fe1 N2 C28 C29 11.1(5)
Fe1 N3 C67 C68 46.1(19)
Fe1 N3 C67 C72 -134.8(15)
N1 Fe1 N2 C25 -177.3(3)
N1 Fe1 N2 C28 -4.2(3)
N1 Fe1 N3 C67 -80.2(17)
N1 C39 C40 C41 1.1(5)
N1 C42 C43 C44 122.9(5)
N1 C42 C43 C48 -54.4(7)
N2 Fe1 N1 C39 -7.5(3)
N2 Fe1 N1 C42 -174.9(4)
N2 Fe1 N3 C67 99.5(17)
N2 C25 C26 C27 0.4(5)
N2 C28 C29 C30 172.2(3)
N2 C28 C29 C39 -6.4(7)
N3 Fe1 N1 C39 172.3(3)
N3 Fe1 N1 C42 4.9(5)
N3 Fe1 N2 C25 2.9(4)
N3 Fe1 N2 C28 176.0(3)
N3 C67 C68 C69 176.5(5)
N3 C67 C72 C71 -179.1(5)
C1 C2 C3 C4 -3.5(16)
C2 C1 C6 C5 -5.1(19)
C2 C3 C4 C5 1.7(13)
C2 C3 C4 C7 178.9(8)
C3 C4 C5 C6 -1.7(13)
C3 C4 C7 C8 39.8(9)
C3 C4 C7 C12 -141.0(7)
C4 C5 C6 C1 3.3(16)
C4 C7 C8 C9 179.1(5)
C4 C7 C12 C11 179.3(5)
C5 C4 C7 C8 -143.0(7)
C5 C4 C7 C12 36.2(9)
C6 C1 C2 C3 5(2)
C7 C4 C5 C6 -178.9(8)
C7 C8 C9 C10 0.6(7)
C7 C8 C9 C13 -177.0(5)
C8 C7 C12 C11 -1.5(7)
C8 C9 C10 C11 0.5(7)
C8 C9 C10 C25 -178.6(4)
C8 C9 C13 C14 -55.5(7)
C8 C9 C13 C18 124.6(5)
C9 C10 C11 C12 -2.0(7)
C9 C10 C11 C19 171.9(4)
C9 C10 C25 N2 -57.7(6)
C9 C10 C25 C26 111.9(5)
C9 C13 C14 C15 179.7(5)
C9 C13 C18 C17 180.0(5)
C10 C9 C13 C14 127.0(5)
C10 C9 C13 C18 -52.9(7)
C10 C11 C12 C7 2.6(7)
C10 C11 C19 C20 -58.3(6)
C10 C11 C19 C24 126.3(5)
C10 C25 C26 C27 -170.0(4)
C11 C10 C25 N2 123.2(5)
C11 C10 C25 C26 -67.1(6)
C11 C19 C20 C21 -175.2(4)
C11 C19 C24 C23 176.2(4)
C12 C7 C8 C9 -0.1(7)
C12 C11 C19 C20 115.7(5)
C12 C11 C19 C24 -59.7(6)
C13 C9 C10 C11 178.0(4)
C13 C9 C10 C25 -1.1(7)
C13 C14 C15 C16 1.6(9)
C14 C13 C18 C17 0.1(8)
C14 C15 C16 C17 -2.5(9)
C15 C16 C17 C18 2.3(10)
C16 C17 C18 C13 -1.0(9)
C18 C13 C14 C15 -0.4(8)
C19 C11 C12 C7 -171.5(5)
C19 C20 C21 C22 -1.3(7)
C20 C19 C24 C23 0.6(6)
C20 C21 C22 C23 1.0(7)
C21 C22 C23 C24 0.0(7)
C22 C23 C24 C19 -0.9(6)
C24 C19 C20 C21 0.4(6)
C25 N2 C28 C27 1.1(4)
C25 N2 C28 C29 -174.6(4)
C25 C10 C11 C12 177.0(4)
C25 C10 C11 C19 -9.0(7)
C25 C26 C27 C28 0.3(5)
C26 C27 C28 N2 -0.9(4)
C26 C27 C28 C29 174.6(4)
C27 C28 C29 C30 -2.6(7)
C27 C28 C29 C39 178.8(4)
C28 N2 C25 C10 170.5(3)
C28 N2 C25 C26 -1.0(4)
C28 C29 C30 C31 -74.8(5)
C28 C29 C30 C37 105.7(5)
C28 C29 C39 N1 -6.5(7)
C28 C29 C39 C40 177.5(4)
C29 C30 C31 C32 0.2(7)
C29 C30 C31 C33 -179.1(4)
C29 C30 C37 C36 179.3(4)
C29 C30 C37 C38 -1.2(7)
C29 C39 C40 C41 177.7(4)
C30 C29 C39 N1 174.8(4)
C30 C29 C39 C40 -1.2(6)
C30 C31 C33 C34 -0.7(7)
C31 C30 C37 C36 -0.2(7)
C31 C30 C37 C38 179.2(5)
C31 C33 C34 C35 -179.2(5)
C31 C33 C34 C36 0.6(7)
C32 C31 C33 C34 -180.0(5)
C33 C34 C36 C37 -0.3(8)
C34 C36 C37 C30 0.1(7)
C34 C36 C37 C38 -179.3(5)
C35 C34 C36 C37 179.6(5)
C37 C30 C31 C32 179.7(4)
C37 C30 C31 C33 0.5(7)
C39 N1 C42 C41 -0.5(5)
C39 N1 C42 C43 177.8(4)
C39 C29 C30 C31 104.0(5)
C39 C29 C30 C37 -75.6(5)
C39 C40 C41 C42 -1.4(5)
C40 C41 C42 N1 1.2(5)
C40 C41 C42 C43 -177.0(4)
C41 C42 C43 C44 -59.2(7)
C41 C42 C43 C48 123.5(5)
C42 N1 C39 C29 -177.1(4)
C42 N1 C39 C40 -0.4(5)
C42 C43 C44 C45 179.9(5)
C42 C43 C44 C49 -2.4(8)
C42 C43 C48 C47 177.2(5)
C42 C43 C48 C55 -5.7(8)
C43 C44 C45 C46 4.5(8)
C43 C44 C49 C50 -49.0(7)
C43 C44 C49 C54 135.3(5)
C43 C48 C55 C56 135.9(5)
C43 C48 C55 C60 -47.6(8)
C44 C43 C48 C47 -0.2(8)
C44 C43 C48 C55 177.0(5)
C44 C45 C46 C47 -2.9(8)
C44 C45 C46 C61 174.1(5)
C44 C49 C50 C51 -178.0(4)
C44 C49 C54 C53 178.4(4)
C45 C44 C49 C50 128.8(5)
C45 C44 C49 C54 -46.9(7)
C45 C46 C47 C48 -0.1(9)
C45 C46 C61 C62 -48.1(11)
C45 C46 C61 C66 131.4(11)
C45 C46 C61 C62A -130.4(6)
C45 C46 C61 C66A 42.1(8)
C46 C47 C48 C43 1.7(9)
C46 C47 C48 C55 -175.6(5)
C46 C61 C62 C63 179.5(5)
C46 C61 C66 C65 -179.5(5)
C46 C61 C62A C63A 177.2(6)
C46 C61 C66A C65A -178.7(6)
C47 C46 C61 C62 128.8(10)
C47 C46 C61 C66 -51.7(12)
C47 C46 C61 C62A 46.5(8)
C47 C46 C61 C66A -141.0(6)
C47 C48 C55 C56 -47.0(7)
C47 C48 C55 C60 129.5(6)
C48 C43 C44 C45 -2.8(8)
C48 C43 C44 C49 174.9(5)
C48 C55 C56 C57 175.4(5)
C48 C55 C60 C59 -174.1(5)
C49 C44 C45 C46 -173.4(5)
C49 C50 C51 C52 1.0(8)
C50 C49 C54 C53 2.6(7)
C50 C51 C52 C53 0.0(8)
C51 C52 C53 C54 0.3(8)
C52 C53 C54 C49 -1.6(8)
C54 C49 C50 C51 -2.3(7)
C55 C56 C57 C58 -0.5(8)
C56 C55 C60 C59 2.4(8)
C56 C57 C58 C59 0.9(8)
C57 C58 C59 C60 0.3(9)
C58 C59 C60 C55 -2.0(9)
C60 C55 C56 C57 -1.2(7)
C61 C46 C47 C48 -177.1(5)
C61 C62 C63 C64 0.0
C61 C62A C63A C64 3.1(10)
C62 C61 C66 C65 0.0
C62 C61 C62A C63A 65.4(7)
C62 C61 C66A C65A -62.7(8)
C62 C63 C64 C65 0.0
C62 C63 C64 C63A 66.6(5)
C62 C63 C64 C65A -63.0(5)
C63 C64 C65 C66 0.0
C63 C64 C63A C62A -68.3(7)
C63 C64 C65A C66A 63.2(8)
C64 C65 C66 C61 0.0
C64 C65A C66A C61 -0.2(11)
C65 C64 C63A C62A 58.3(8)
C65 C64 C65A C66A -63.8(8)
C66 C61 C62 C63 0.0
C66 C61 C62A C63A -62.2(8)
C66 C61 C66A C65A 63.7(8)
C62A C61 C62 C63 -64.4(5)
C62A C61 C66 C65 58.8(5)
C62A C61 C66A C65A -5.9(10)
C63A C64 C65 C66 -59.6(5)
C63A C64 C65A C66A 7.8(12)
C65A C64 C65 C66 63.7(5)
C65A C64 C63A C62A -9.2(11)
C66A C61 C62 C63 64.1(5)
C66A C61 C66 C65 -64.9(5)
C66A C61 C62A C63A 4.7(9)
C67 C68 C69 C70 3.5(9)
C68 C67 C72 C71 0.0(8)
C68 C69 C70 C71 -1.5(8)
C68 C69 C70 C73 -176.9(5)
C69 C70 C71 C72 -1.2(8)
C69 C70 C73 C74 -140.0(6)
C69 C70 C73 C75 100.9(6)
C69 C70 C73 C76 -16.6(8)
C70 C71 C72 C67 2.0(9)
C71 C70 C73 C74 44.8(7)
C71 C70 C73 C75 -74.4(7)
C71 C70 C73 C76 168.1(6)
C72 C67 C68 C69 -2.6(8)
C73 C70 C71 C72 174.2(5)
